data_4064206
loop_
_publ_author_name
'Kljun, Jakob'
'Bytzek, Anna K.'
'Kandioller, Wolfgang'
'Bartel, Caroline'
'Jakupec, Michael A.'
'Hartinger, Christian G.'
'Keppler, Bernhard K.'
'Turel, Iztok'

_publ_section_title
;
 Physicochemical Studies and Anticancer Potency of Ruthenium \h-p-Cymene
 Complexes Containing Antibacterial Quinolones.
;
_journal_issue 9
_journal_name_full Organometallics
_journal_page_first 2506
_journal_page_last 2512
_journal_paper_doi 10.1021/om101180c
_journal_volume 30
_journal_year 2011
_chemical_formula_moiety 'C22 H23 Cl N2 O5 Ru, H2 O'
_chemical_formula_sum 'C22 H25 Cl N2 O6 Ru'
_chemical_formula_weight 549.96
_chemical_name_common
;
[Chlorido(\h^2^-p-cymene)(cinoxacinato-\k^2^O,O)ruthenium(II)] hydrate
;
_chemical_name_systematic
;
[Chlorido(\h^6^-p-ispropyltoluene)(1-ethyl-4-oxo-1,4-dihydro-
[1,3]dioxolo[4,5-g]cinnoline-3-carboxylato-\k^2^O,O)ruthenium(II)] hydrate
;
_space_group_IT_number 2
_symmetry_cell_setting triclinic
_symmetry_space_group_name_Hall '-P 1'
_symmetry_space_group_name_H-M 'P -1'
_atom_sites_solution_hydrogens geom
_atom_sites_solution_primary direct
_atom_sites_solution_secondary difmap
_audit_creation_method SHELXL-97
_cell_angle_alpha 73.8780(10)
_cell_angle_beta 79.5470(10)
_cell_angle_gamma 76.6590(10)
_cell_formula_units_Z 2
_cell_length_a 9.1782(2)
_cell_length_b 9.2246(2)
_cell_length_c 16.1067(4)
_cell_measurement_reflns_used 5173
_cell_measurement_temperature 293(2)
_cell_measurement_theta_max 27.48
_cell_measurement_theta_min 1.00
_cell_volume 1264.61(5)
_computing_cell_refinement 'DENZO-SMN (Otwinovski & Minor, 1997)'
_computing_data_collection 'Collect (Nonius, 2000)'
_computing_data_reduction 'DENZO-SMN (Otwinovski & Minor, 1997)'
_computing_structure_refinement 'SHELXL-97 (Sheldrick, 2008)'
_computing_structure_solution 'SIR92 (Altomare et al., 1993)'
_diffrn_ambient_temperature 293(2)
_diffrn_measured_fraction_theta_full 0.993
_diffrn_measured_fraction_theta_max 0.993
_diffrn_measurement_device_type
;
Nonius KappaCCD area-detector diffractometer
;
_diffrn_measurement_method '\f and \w scans'
_diffrn_radiation_monochromator graphite
_diffrn_radiation_source 'fine-focus sealed tube'
_diffrn_radiation_type MoK\a
_diffrn_radiation_wavelength 0.71073
_diffrn_reflns_av_R_equivalents 0.0201
_diffrn_reflns_av_sigmaI/netI 0.0362
_diffrn_reflns_limit_h_max 10
_diffrn_reflns_limit_h_min -11
_diffrn_reflns_limit_k_max 10
_diffrn_reflns_limit_k_min -11
_diffrn_reflns_limit_l_max 20
_diffrn_reflns_limit_l_min -20
_diffrn_reflns_number 9952
_diffrn_reflns_theta_full 27.47
_diffrn_reflns_theta_max 27.47
_diffrn_reflns_theta_min 1.33
_exptl_absorpt_coefficient_mu 0.762
_exptl_absorpt_correction_type multi-scan
_exptl_absorpt_process_details 'SCALEPACK (Otwinowski & Minor, 1997)'
_exptl_crystal_colour orange
_exptl_crystal_density_diffrn 1.444
_exptl_crystal_density_method 'not measured'
_exptl_crystal_description prism
_exptl_crystal_F_000 560
_exptl_crystal_size_max 0.08
_exptl_crystal_size_mid 0.08
_exptl_crystal_size_min 0.04
_refine_diff_density_max 0.658
_refine_diff_density_min -1.009
_refine_diff_density_rms 0.215
_refine_ls_extinction_method none
_refine_ls_goodness_of_fit_ref 1.141
_refine_ls_hydrogen_treatment mixed
_refine_ls_matrix_type full
_refine_ls_number_parameters 299
_refine_ls_number_reflns 5725
_refine_ls_number_restraints 2
_refine_ls_restrained_S_all 1.141
_refine_ls_R_factor_all 0.0444
_refine_ls_R_factor_gt 0.0366
_refine_ls_shift/su_max 0.001
_refine_ls_shift/su_mean 0.000
_refine_ls_structure_factor_coef Fsqd
_refine_ls_weighting_details 'calc w=1/[\s^2^(Fo^2^)+(0.0727P)^2^+0.0000P] where P=(Fo^2^+2Fc^2^)/3'
_refine_ls_weighting_scheme calc
_refine_ls_wR_factor_gt 0.1108
_refine_ls_wR_factor_ref 0.1145
_reflns_number_gt 4964
_reflns_number_total 5725
_reflns_threshold_expression >2\s(I)
_cod_data_source_file om101180c_si_002.cif
_cod_data_source_block k1489
_cod_database_code 4064206

loop_
_symmetry_equiv_pos_as_xyz
'x, y, z'
'-x, -y, -z'

loop_
_atom_site_label
_atom_site_type_symbol
_atom_site_fract_x
_atom_site_fract_y
_atom_site_fract_z
_atom_site_U_iso_or_equiv
_atom_site_adp_type
_atom_site_occupancy
_atom_site_symmetry_multiplicity
_atom_site_calc_flag
_atom_site_refinement_flags
Ru1 Ru 0.72441(2) 0.40427(2) 0.686636(13) 0.02821(10) Uani 1 1 d .
Cl2 Cl 0.78457(10) 0.12943(9) 0.74490(6) 0.0495(2) Uani 1 1 d .
O3 O 0.6943(3) 0.3416(3) 1.13638(15) 0.0463(5) Uani 1 1 d .
N4 N 0.3361(3) 0.1553(3) 0.96473(15) 0.0311(5) Uani 1 1 d .
O5 O 0.3088(3) 0.2726(3) 0.71303(14) 0.0472(6) Uani 1 1 d .
O6 O 0.5230(3) 0.1924(3) 1.21876(14) 0.0464(5) Uani 1 1 d .
N7 N 0.3399(3) 0.1905(3) 0.87918(15) 0.0312(5) Uani 1 1 d .
O8 O 0.5126(2) 0.3741(3) 0.67568(14) 0.0442(5) Uani 1 1 d .
O9 O 0.6343(2) 0.4110(2) 0.81524(13) 0.0370(5) Uani 1 1 d .
C11 C 0.5319(3) 0.2934(3) 0.95481(18) 0.0293(6) Uani 1 1 d .
C12 C 0.4278(3) 0.2033(3) 1.00639(18) 0.0304(6) Uani 1 1 d .
C13 C 0.4367(3) 0.2714(3) 0.82814(18) 0.0292(5) Uani 1 1 d .
C14 C 0.9129(3) 0.3891(4) 0.58550(19) 0.0369(6) Uani 1 1 d .
H14 H 0.9708 0.3041 0.5671 0.044 Uiso 1 1 calc R
C15 C 0.8719(3) 0.5606(3) 0.68328(19) 0.0336(6) Uani 1 1 d .
C16 C 0.4170(3) 0.1618(3) 1.09871(19) 0.0348(6) Uani 1 1 d .
H16 H 0.3488 0.1024 1.1333 0.042 Uiso 1 1 calc R
C17 C 0.5130(3) 0.2147(3) 1.13324(19) 0.0351(6) Uani 1 1 d .
C18 C 0.6178(3) 0.3046(3) 1.08239(19) 0.0341(6) Uani 1 1 d .
C19 C 0.9932(6) 0.7427(6) 0.7212(3) 0.0751(14) Uani 1 1 d .
H19A H 1.0912 0.7060 0.6934 0.113 Uiso 1 1 calc R
H19B H 1.0042 0.7847 0.7676 0.113 Uiso 1 1 calc R
H19C H 0.9375 0.8211 0.6794 0.113 Uiso 1 1 calc R
C20 C 0.6300(3) 0.3450(3) 0.99474(19) 0.0339(6) Uani 1 1 d .
H20 H 0.6995 0.4042 0.9617 0.041 Uiso 1 1 calc R
C21 C 0.9583(3) 0.4336(3) 0.6533(2) 0.0332(6) Uani 1 1 d .
H21 H 1.0452 0.3787 0.6778 0.040 Uiso 1 1 calc R
C22 C 0.9076(4) 0.6082(4) 0.7588(2) 0.0429(7) Uani 1 1 d .
H22 H 0.8114 0.6478 0.7902 0.052 Uiso 1 1 calc R
C25 C 0.7837(4) 0.4690(4) 0.5455(2) 0.0410(7) Uani 1 1 d .
C26 C 0.0747(4) 0.1807(5) 1.0359(3) 0.0621(11) Uani 1 1 d .
H26A H 0.0989 0.2425 1.0687 0.093 Uiso 1 1 calc R
H26B H 0.0001 0.1236 1.0705 0.093 Uiso 1 1 calc R
H26C H 0.0356 0.2461 0.9839 0.093 Uiso 1 1 calc R
C27 C 0.9915(5) 0.4788(5) 0.8232(3) 0.0643(11) Uani 1 1 d .
H27D H 0.9383 0.3948 0.8416 0.096 Uiso 1 1 calc R
H27E H 0.9986 0.5140 0.8728 0.096 Uiso 1 1 calc R
H27F H 1.0911 0.4451 0.7961 0.096 Uiso 1 1 calc R
C28 C 0.2134(4) 0.0721(4) 1.0119(2) 0.0401(7) Uani 1 1 d .
H28G H 0.2469 -0.0006 1.0643 0.048 Uiso 1 1 calc R
H28H H 0.1903 0.0147 0.9754 0.048 Uiso 1 1 calc R
C29 C 0.7286(5) 0.4152(5) 0.4794(2) 0.0595(10) Uani 1 1 d .
H29I H 0.6343 0.3828 0.5032 0.089 Uiso 1 1 calc R
H29J H 0.8016 0.3306 0.4643 0.089 Uiso 1 1 calc R
H29K H 0.7148 0.4979 0.4282 0.089 Uiso 1 1 calc R
C30 C 0.6428(4) 0.2669(4) 1.2231(2) 0.0462(8) Uani 1 1 d .
H30A H 0.6055 0.3413 1.2580 0.055 Uiso 1 1 calc R
H30B H 0.7247 0.1915 1.2495 0.055 Uiso 1 1 calc R
C31 C 0.5404(3) 0.3298(3) 0.86179(18) 0.0288(5) Uani 1 1 d .
C32 C 0.4178(3) 0.3058(3) 0.73263(18) 0.0327(6) Uani 1 1 d .
C10 C 0.7413(4) 0.6446(3) 0.6419(2) 0.0397(7) Uani 1 1 d .
H10 H 0.6844 0.7309 0.6594 0.048 Uiso 1 1 calc R
C23 C 0.6985(4) 0.5990(4) 0.5760(2) 0.0422(7) Uani 1 1 d .
H23 H 0.6122 0.6545 0.5511 0.051 Uiso 1 1 calc R
O1W O 0.8695(4) -0.0387(4) 1.1948(3) 0.0795(10) Uani 1 1 d D
H1W H 0.863(7) -0.044(7) 1.2479(16) 0.095 Uiso 1 1 d D
H2W H 0.832(6) -0.115(4) 1.213(4) 0.095 Uiso 1 1 d D

loop_
_atom_site_aniso_label
_atom_site_aniso_U_11
_atom_site_aniso_U_22
_atom_site_aniso_U_33
_atom_site_aniso_U_23
_atom_site_aniso_U_13
_atom_site_aniso_U_12
Ru1 0.02369(14) 0.03256(14) 0.02395(14) 0.00179(9) 0.00026(9) -0.00983(9)
Cl2 0.0464(5) 0.0341(4) 0.0548(5) 0.0042(3) 0.0054(4) -0.0091(3)
O3 0.0476(14) 0.0622(15) 0.0345(12) -0.0117(11) -0.0068(10) -0.0204(11)
N4 0.0286(12) 0.0362(12) 0.0264(12) -0.0043(10) 0.0043(9) -0.0120(10)
O5 0.0377(12) 0.0743(16) 0.0325(12) -0.0047(11) -0.0037(9) -0.0276(11)
O6 0.0485(14) 0.0615(14) 0.0270(11) -0.0046(10) -0.0035(9) -0.0149(11)
N7 0.0285(12) 0.0343(12) 0.0288(12) -0.0043(10) 0.0003(9) -0.0096(10)
O8 0.0322(11) 0.0668(15) 0.0286(11) 0.0084(10) -0.0057(9) -0.0229(10)
O9 0.0391(12) 0.0456(11) 0.0284(10) -0.0056(9) 0.0048(9) -0.0236(9)
C11 0.0261(13) 0.0309(13) 0.0287(14) -0.0050(11) 0.0011(11) -0.0075(10)
C12 0.0280(14) 0.0292(13) 0.0296(14) -0.0029(11) -0.0005(11) -0.0048(11)
C13 0.0246(13) 0.0323(13) 0.0274(13) -0.0030(11) 0.0006(10) -0.0073(10)
C14 0.0318(15) 0.0437(16) 0.0300(15) -0.0048(12) 0.0093(12) -0.0123(12)
C15 0.0287(14) 0.0339(14) 0.0352(15) -0.0008(12) 0.0029(11) -0.0146(11)
C16 0.0336(15) 0.0380(15) 0.0275(14) -0.0020(12) 0.0028(11) -0.0089(12)
C17 0.0351(16) 0.0402(15) 0.0257(14) -0.0059(12) -0.0009(11) -0.0036(12)
C18 0.0322(15) 0.0368(14) 0.0329(15) -0.0093(12) -0.0033(12) -0.0055(12)
C19 0.102(4) 0.073(3) 0.070(3) -0.026(2) 0.000(3) -0.052(3)
C20 0.0315(15) 0.0367(14) 0.0315(15) -0.0050(12) 0.0016(11) -0.0112(12)
C21 0.0213(13) 0.0367(14) 0.0381(16) -0.0033(12) 0.0015(11) -0.0098(11)
C22 0.0382(17) 0.0466(17) 0.0471(19) -0.0173(15) 0.0011(14) -0.0123(14)
C25 0.0386(17) 0.0555(19) 0.0256(14) 0.0026(13) 0.0047(12) -0.0247(15)
C26 0.037(2) 0.080(3) 0.056(2) 0.001(2) 0.0092(17) -0.0182(18)
C27 0.071(3) 0.072(3) 0.056(2) -0.020(2) -0.024(2) -0.008(2)
C28 0.0428(18) 0.0453(17) 0.0324(15) -0.0014(13) 0.0036(13) -0.0251(14)
C29 0.062(2) 0.088(3) 0.0332(18) -0.0076(18) -0.0055(16) -0.032(2)
C30 0.0460(19) 0.059(2) 0.0342(17) -0.0088(15) -0.0080(14) -0.0117(16)
C31 0.0269(13) 0.0286(12) 0.0272(13) -0.0047(10) 0.0021(10) -0.0049(10)
C32 0.0243(14) 0.0406(15) 0.0296(14) -0.0029(12) -0.0008(11) -0.0082(11)
C10 0.0351(16) 0.0325(14) 0.0434(17) 0.0034(13) 0.0017(13) -0.0111(12)
C23 0.0368(17) 0.0418(16) 0.0356(16) 0.0152(13) -0.0057(13) -0.0120(13)
O1W 0.074(2) 0.0621(18) 0.102(3) 0.0045(19) -0.016(2) -0.0383(16)

loop_
_atom_type_symbol
_atom_type_description
_atom_type_scat_dispersion_real
_atom_type_scat_dispersion_imag
_atom_type_scat_source
C C 0.0033 0.0016 'International Tables Vol C Tables 4.2.6.8 and 6.1.1.4'
H H 0.0000 0.0000 'International Tables Vol C Tables 4.2.6.8 and 6.1.1.4'
N N 0.0061 0.0033 'International Tables Vol C Tables 4.2.6.8 and 6.1.1.4'
O O 0.0106 0.0060 'International Tables Vol C Tables 4.2.6.8 and 6.1.1.4'
Cl Cl 0.1484 0.1585 'International Tables Vol C Tables 4.2.6.8 and 6.1.1.4'
Ru Ru -1.2594 0.8363 'International Tables Vol C Tables 4.2.6.8 and 6.1.1.4'

loop_
_geom_angle_atom_site_label_1
_geom_angle_atom_site_label_2
_geom_angle_atom_site_label_3
_geom_angle
O8 Ru1 O9 84.95(8)
O8 Ru1 C23 87.79(11)
O9 Ru1 C23 124.34(11)
O8 Ru1 C14 122.97(11)
O9 Ru1 C14 151.37(11)
C23 Ru1 C14 68.11(12)
O8 Ru1 C10 110.90(11)
O9 Ru1 C10 95.99(10)
C23 Ru1 C10 37.58(13)
C14 Ru1 C10 80.59(12)
O8 Ru1 C21 161.04(11)
O9 Ru1 C21 114.00(10)
C23 Ru1 C21 80.98(12)
C14 Ru1 C21 38.34(12)
C10 Ru1 C21 68.24(12)
O8 Ru1 C15 148.52(11)
O9 Ru1 C15 90.65(9)
C23 Ru1 C15 69.14(12)
C14 Ru1 C15 68.91(11)
C10 Ru1 C15 38.53(12)
C21 Ru1 C15 37.72(11)
O8 Ru1 C25 92.46(10)
O9 Ru1 C25 162.83(12)
C23 Ru1 C25 38.50(13)
C14 Ru1 C25 37.77(13)
C10 Ru1 C25 69.05(13)
C21 Ru1 C25 69.28(12)
C15 Ru1 C25 82.71(12)
O8 Ru1 Cl2 86.89(7)
O9 Ru1 Cl2 84.95(6)
C23 Ru1 Cl2 149.58(10)
C14 Ru1 Cl2 90.07(9)
C10 Ru1 Cl2 162.20(9)
C21 Ru1 Cl2 95.08(8)
C15 Ru1 Cl2 123.82(8)
C25 Ru1 Cl2 111.90(10)
C18 O3 C30 107.0(2)
N7 N4 C12 123.4(2)
N7 N4 C28 113.4(2)
C12 N4 C28 123.0(2)
C17 O6 C30 106.4(2)
C13 N7 N4 120.9(2)
C32 O8 Ru1 130.12(19)
C31 O9 Ru1 124.08(17)
C12 C11 C20 120.3(3)
C12 C11 C31 119.4(2)
C20 C11 C31 120.3(2)
N4 C12 C11 118.1(2)
N4 C12 C16 120.3(2)
C11 C12 C16 121.5(3)
N7 C13 C31 122.3(3)
N7 C13 C32 112.7(2)
C31 C13 C32 124.8(2)
C25 C14 C21 122.3(3)
C25 C14 Ru1 72.10(17)
C21 C14 Ru1 71.54(16)
C25 C14 H14 118.8
C21 C14 H14 118.8
Ru1 C14 H14 130.3
C21 C15 C10 118.0(3)
C21 C15 C22 123.0(3)
C10 C15 C22 119.0(3)
C21 C15 Ru1 71.07(16)
C10 C15 Ru1 70.24(16)
C22 C15 Ru1 128.1(2)
C17 C16 C12 115.6(3)
C17 C16 H16 122.2
C12 C16 H16 122.2
O6 C17 C16 126.7(3)
O6 C17 C18 109.9(3)
C16 C17 C18 123.4(3)
C20 C18 O3 129.1(3)
C20 C18 C17 121.9(3)
O3 C18 C17 109.0(3)
C22 C19 H19A 109.5
C22 C19 H19B 109.5
H19A C19 H19B 109.5
C22 C19 H19C 109.5
H19A C19 H19C 109.5
H19B C19 H19C 109.5
C18 C20 C11 117.2(3)
C18 C20 H20 121.4
C11 C20 H20 121.4
C15 C21 C14 120.1(3)
C15 C21 Ru1 71.21(16)
C14 C21 Ru1 70.12(16)
C15 C21 H21 119.9
C14 C21 H21 119.9
Ru1 C21 H21 131.5
C27 C22 C15 114.1(3)
C27 C22 C19 112.2(4)
C15 C22 C19 108.0(3)
C27 C22 H22 107.4
C15 C22 H22 107.4
C19 C22 H22 107.4
C14 C25 C23 116.7(3)
C14 C25 C29 122.5(3)
C23 C25 C29 120.6(3)
C14 C25 Ru1 70.13(17)
C23 C25 Ru1 69.60(17)
C29 C25 Ru1 126.8(2)
C28 C26 H26A 109.5
C28 C26 H26B 109.5
H26A C26 H26B 109.5
C28 C26 H26C 109.5
H26A C26 H26C 109.5
H26B C26 H26C 109.5
C22 C27 H27D 109.5
C22 C27 H27E 109.5
H27D C27 H27E 109.5
C22 C27 H27F 109.5
H27D C27 H27F 109.5
H27E C27 H27F 109.5
N4 C28 C26 111.2(3)
N4 C28 H28G 109.4
C26 C28 H28G 109.4
N4 C28 H28H 109.4
C26 C28 H28H 109.4
H28G C28 H28H 108.0
C25 C29 H29I 109.5
C25 C29 H29J 109.5
H29I C29 H29J 109.5
C25 C29 H29K 109.5
H29I C29 H29K 109.5
H29J C29 H29K 109.5
O3 C30 O6 107.6(2)
O3 C30 H30A 110.2
O6 C30 H30A 110.2
O3 C30 H30B 110.2
O6 C30 H30B 110.2
H30A C30 H30B 108.5
O9 C31 C11 119.4(2)
O9 C31 C13 124.8(3)
C11 C31 C13 115.8(2)
O5 C32 O8 122.4(3)
O5 C32 C13 118.7(2)
O8 C32 C13 118.8(2)
C23 C10 C15 121.0(3)
C23 C10 Ru1 70.74(17)
C15 C10 Ru1 71.23(16)
C23 C10 H10 119.5
C15 C10 H10 119.5
Ru1 C10 H10 131.4
C10 C23 C25 121.8(3)
C10 C23 Ru1 71.68(17)
C25 C23 Ru1 71.89(17)
C10 C23 H23 119.1
C25 C23 H23 119.1
Ru1 C23 H23 130.0
H1W O1W H2W 83(5)

loop_
_geom_bond_atom_site_label_1
_geom_bond_atom_site_label_2
_geom_bond_distance
Ru1 O8 2.071(2)
Ru1 O9 2.099(2)
Ru1 C23 2.153(3)
Ru1 C14 2.158(3)
Ru1 C10 2.166(3)
Ru1 C21 2.177(3)
Ru1 C15 2.179(3)
Ru1 C25 2.184(3)
Ru1 Cl2 2.4154(8)
O3 C18 1.365(4)
O3 C30 1.423(4)
N4 N7 1.321(3)
N4 C12 1.377(4)
N4 C28 1.483(3)
O5 C32 1.226(4)
O6 C17 1.352(4)
O6 C30 1.445(4)
N7 C13 1.313(3)
O8 C32 1.280(3)
O9 C31 1.272(3)
C11 C12 1.410(4)
C11 C20 1.424(4)
C11 C31 1.433(4)
C12 C16 1.420(4)
C13 C31 1.441(4)
C13 C32 1.516(4)
C14 C25 1.406(5)
C14 C21 1.424(4)
C14 H14 0.9300
C15 C21 1.408(4)
C15 C10 1.433(4)
C15 C22 1.513(4)
C16 C17 1.361(4)
C16 H16 0.9300
C17 C18 1.410(4)
C18 C20 1.347(4)
C19 C22 1.544(5)
C19 H19A 0.9600
C19 H19B 0.9600
C19 H19C 0.9600
C20 H20 0.9300
C21 H21 0.9300
C22 C27 1.507(5)
C22 H22 0.9800
C25 C23 1.430(5)
C25 C29 1.496(5)
C26 C28 1.490(5)
C26 H26A 0.9600
C26 H26B 0.9600
C26 H26C 0.9600
C27 H27D 0.9600
C27 H27E 0.9600
C27 H27F 0.9600
C28 H28G 0.9700
C28 H28H 0.9700
C29 H29I 0.9600
C29 H29J 0.9600
C29 H29K 0.9600
C30 H30A 0.9700
C30 H30B 0.9700
C10 C23 1.391(5)
C10 H10 0.9300
C23 H23 0.9300
O1W H1W 0.834(19)
O1W H2W 0.813(19)

loop_
_geom_torsion_atom_site_label_1
_geom_torsion_atom_site_label_2
_geom_torsion_atom_site_label_3
_geom_torsion_atom_site_label_4
_geom_torsion
C12 N4 N7 C13 2.0(4)
C28 N4 N7 C13 176.3(3)
O9 Ru1 O8 C32 -32.6(3)
C23 Ru1 O8 C32 -157.3(3)
C14 Ru1 O8 C32 140.7(3)
C10 Ru1 O8 C32 -127.1(3)
C21 Ru1 O8 C32 149.2(3)
C15 Ru1 O8 C32 -115.5(3)
C25 Ru1 O8 C32 164.4(3)
Cl2 Ru1 O8 C32 52.6(3)
O8 Ru1 O9 C31 36.1(2)
C23 Ru1 O9 C31 120.0(2)
C14 Ru1 O9 C31 -132.0(3)
C10 Ru1 O9 C31 146.7(2)
C21 Ru1 O9 C31 -144.5(2)
C15 Ru1 O9 C31 -175.1(2)
C25 Ru1 O9 C31 118.1(3)
Cl2 Ru1 O9 C31 -51.2(2)
N7 N4 C12 C11 -0.6(4)
C28 N4 C12 C11 -174.4(3)
N7 N4 C12 C16 179.6(3)
C28 N4 C12 C16 5.8(4)
C20 C11 C12 N4 -179.6(3)
C31 C11 C12 N4 -0.9(4)
C20 C11 C12 C16 0.2(4)
C31 C11 C12 C16 178.9(3)
N4 N7 C13 C31 -1.8(4)
N4 N7 C13 C32 -177.2(2)
O8 Ru1 C14 C25 41.1(2)
O9 Ru1 C14 C25 -153.1(2)
C23 Ru1 C14 C25 -30.86(19)
C10 Ru1 C14 C25 -67.8(2)
C21 Ru1 C14 C25 -134.5(3)
C15 Ru1 C14 C25 -106.0(2)
Cl2 Ru1 C14 C25 127.41(18)
O8 Ru1 C14 C21 175.55(16)
O9 Ru1 C14 C21 -18.6(3)
C23 Ru1 C14 C21 103.6(2)
C10 Ru1 C14 C21 66.67(19)
C15 Ru1 C14 C21 28.48(17)
C25 Ru1 C14 C21 134.5(3)
Cl2 Ru1 C14 C21 -98.12(17)
O8 Ru1 C15 C21 -148.1(2)
O9 Ru1 C15 C21 130.56(18)
C23 Ru1 C15 C21 -102.6(2)
C14 Ru1 C15 C21 -28.91(18)
C10 Ru1 C15 C21 -130.6(3)
C25 Ru1 C15 C21 -65.32(19)
Cl2 Ru1 C15 C21 46.2(2)
O8 Ru1 C15 C10 -17.5(3)
O9 Ru1 C15 C10 -98.82(18)
C23 Ru1 C15 C10 28.00(19)
C14 Ru1 C15 C10 101.7(2)
C21 Ru1 C15 C10 130.6(3)
C25 Ru1 C15 C10 65.3(2)
Cl2 Ru1 C15 C10 176.82(15)
O8 Ru1 C15 C22 94.4(3)
O9 Ru1 C15 C22 13.0(3)
C23 Ru1 C15 C22 139.8(3)
C14 Ru1 C15 C22 -146.5(3)
C10 Ru1 C15 C22 111.8(3)
C21 Ru1 C15 C22 -117.5(3)
C25 Ru1 C15 C22 177.1(3)
Cl2 Ru1 C15 C22 -71.3(3)
N4 C12 C16 C17 179.8(3)
C11 C12 C16 C17 0.0(4)
C30 O6 C17 C16 178.7(3)
C30 O6 C17 C18 -1.9(3)
C12 C16 C17 O6 179.2(3)
C12 C16 C17 C18 -0.2(4)
C30 O3 C18 C20 -178.5(3)
C30 O3 C18 C17 3.1(3)
O6 C17 C18 C20 -179.3(3)
C16 C17 C18 C20 0.1(5)
O6 C17 C18 O3 -0.8(3)
C16 C17 C18 O3 178.7(3)
O3 C18 C20 C11 -178.1(3)
C17 C18 C20 C11 0.1(4)
C12 C11 C20 C18 -0.3(4)
C31 C11 C20 C18 -178.9(3)
C10 C15 C21 C14 -1.8(4)
C22 C15 C21 C14 176.0(3)
Ru1 C15 C21 C14 52.2(2)
C10 C15 C21 Ru1 -54.0(2)
C22 C15 C21 Ru1 123.7(3)
C25 C14 C21 C15 0.8(4)
Ru1 C14 C21 C15 -52.7(2)
C25 C14 C21 Ru1 53.5(3)
O8 Ru1 C21 C15 121.8(3)
O9 Ru1 C21 C15 -56.3(2)
C23 Ru1 C21 C15 67.42(19)
C14 Ru1 C21 C15 133.4(3)
C10 Ru1 C21 C15 30.60(18)
C25 Ru1 C21 C15 105.5(2)
Cl2 Ru1 C21 C15 -142.99(17)
O8 Ru1 C21 C14 -11.6(4)
O9 Ru1 C21 C14 170.38(17)
C23 Ru1 C21 C14 -65.94(19)
C10 Ru1 C21 C14 -102.8(2)
C15 Ru1 C21 C14 -133.4(3)
C25 Ru1 C21 C14 -27.86(19)
Cl2 Ru1 C21 C14 83.66(17)
C21 C15 C22 C27 -26.1(4)
C10 C15 C22 C27 151.6(3)
Ru1 C15 C22 C27 64.9(4)
C21 C15 C22 C19 99.4(4)
C10 C15 C22 C19 -82.9(4)
Ru1 C15 C22 C19 -169.6(3)
C21 C14 C25 C23 0.1(4)
Ru1 C14 C25 C23 53.3(2)
C21 C14 C25 C29 -175.0(3)
Ru1 C14 C25 C29 -121.7(3)
C21 C14 C25 Ru1 -53.2(2)
O8 Ru1 C25 C14 -146.52(19)
O9 Ru1 C25 C14 132.7(3)
C23 Ru1 C25 C14 130.1(3)
C10 Ru1 C25 C14 102.0(2)
C21 Ru1 C25 C14 28.25(18)
C15 Ru1 C25 C14 64.71(19)
Cl2 Ru1 C25 C14 -58.89(19)
O8 Ru1 C25 C23 83.34(19)
O9 Ru1 C25 C23 2.5(4)
C14 Ru1 C25 C23 -130.1(3)
C10 Ru1 C25 C23 -28.13(19)
C21 Ru1 C25 C23 -101.9(2)
C15 Ru1 C25 C23 -65.43(19)
Cl2 Ru1 C25 C23 170.97(16)
O8 Ru1 C25 C29 -30.3(3)
O9 Ru1 C25 C29 -111.1(4)
C23 Ru1 C25 C29 -113.6(4)
C14 Ru1 C25 C29 116.3(4)
C10 Ru1 C25 C29 -141.7(4)
C21 Ru1 C25 C29 144.5(4)
C15 Ru1 C25 C29 -179.0(4)
Cl2 Ru1 C25 C29 57.4(4)
N7 N4 C28 C26 -92.9(3)
C12 N4 C28 C26 81.5(4)
C18 O3 C30 O6 -4.3(4)
C17 O6 C30 O3 3.8(4)
Ru1 O9 C31 C11 154.6(2)
Ru1 O9 C31 C13 -26.4(4)
C12 C11 C31 O9 -179.9(3)
C20 C11 C31 O9 -1.3(4)
C12 C11 C31 C13 1.0(4)
C20 C11 C31 C13 179.7(3)
N7 C13 C31 O9 -178.7(3)
C32 C13 C31 O9 -3.8(4)
N7 C13 C31 C11 0.3(4)
C32 C13 C31 C11 175.2(2)
Ru1 O8 C32 O5 -166.3(2)
Ru1 O8 C32 C13 16.7(4)
N7 C13 C32 O5 8.0(4)
C31 C13 C32 O5 -167.3(3)
N7 C13 C32 O8 -174.9(3)
C31 C13 C32 O8 9.8(4)
C21 C15 C10 C23 2.0(4)
C22 C15 C10 C23 -175.8(3)
Ru1 C15 C10 C23 -52.4(2)
C21 C15 C10 Ru1 54.4(2)
C22 C15 C10 Ru1 -123.4(2)
O8 Ru1 C10 C23 -55.7(2)
O9 Ru1 C10 C23 -142.53(19)
C14 Ru1 C10 C23 66.2(2)
C21 Ru1 C10 C23 104.0(2)
C15 Ru1 C10 C23 134.0(3)
C25 Ru1 C10 C23 28.77(19)
Cl2 Ru1 C10 C23 125.3(3)
O8 Ru1 C10 C15 170.35(16)
O9 Ru1 C10 C15 83.48(18)
C23 Ru1 C10 C15 -134.0(3)
C14 Ru1 C10 C15 -67.83(19)
C21 Ru1 C10 C15 -30.00(17)
C25 Ru1 C10 C15 -105.2(2)
Cl2 Ru1 C10 C15 -8.7(4)
C15 C10 C23 C25 -1.2(4)
Ru1 C10 C23 C25 -53.8(3)
C15 C10 C23 Ru1 52.6(2)
C14 C25 C23 C10 0.1(4)
C29 C25 C23 C10 175.3(3)
Ru1 C25 C23 C10 53.7(3)
C14 C25 C23 Ru1 -53.6(2)
C29 C25 C23 Ru1 121.5(3)
O8 Ru1 C23 C10 129.47(19)
O9 Ru1 C23 C10 47.1(2)
C14 Ru1 C23 C10 -103.5(2)
C21 Ru1 C23 C10 -65.86(19)
C15 Ru1 C23 C10 -28.66(18)
C25 Ru1 C23 C10 -133.8(3)
Cl2 Ru1 C23 C10 -150.49(17)
O8 Ru1 C23 C25 -96.75(19)
O9 Ru1 C23 C25 -179.10(15)
C14 Ru1 C23 C25 30.30(18)
C10 Ru1 C23 C25 133.8(3)
C21 Ru1 C23 C25 67.93(19)
C15 Ru1 C23 C25 105.1(2)
Cl2 Ru1 C23 C25 -16.7(3)
